data_9000853
loop_
_publ_author_name
'Nord, A. G.'
'Ericsson, T.'

_publ_section_title
;
 The cation distribution in synthetic (Fe,Mn)3(PO4)2 graftonite-type solid
 solutions
;
_journal_name_full 'American Mineralogist'
_journal_page_first 826
_journal_page_last 832
_journal_volume 67
_journal_year 1982
_chemical_formula_sum 'Fe1.5 Mn1.5 O8 P2'
_chemical_name_mineral Graftonite
_space_group_IT_number 14
_symmetry_space_group_name_Hall '-P 2ybc'
_symmetry_space_group_name_H-M 'P 1 21/c 1'
_cell_angle_alpha 90
_cell_angle_beta 99.07
_cell_angle_gamma 90
_cell_length_a 8.810
_cell_length_b 11.370
_cell_length_c 6.155
_cell_formula_units_Z 4
_cell_volume 608.836
_database_code_amcsd 0000872
_exptl_crystal_density_diffrn 3.885
_cod_original_formula_sum '(Fe1.5 Mn1.5) P2 O8'
_cod_database_code 9000853

loop_
_space_group_symop_operation_xyz
x,y,z
x,1/2-y,1/2+z
-x,1/2+y,1/2-z
-x,-y,-z

loop_
_atom_site_label
_atom_site_fract_x
_atom_site_fract_y
_atom_site_fract_z
_atom_site_occupancy
Fe1 0.95100 0.12800 0.85400 0.50000
Fe2 0.73500 0.05800 0.31400 0.50000
Fe3 0.38100 0.20400 0.14200 0.50000
Mn1 0.95100 0.12800 0.85400 0.50000
Mn2 0.73500 0.05800 0.31400 0.50000
Mn3 0.38100 0.20400 0.14200 0.50000
P1 0.08300 0.14600 0.37900 1.00000
P2 0.62100 0.10000 0.80600 1.00000
O1 0.07800 0.06000 0.14700 1.00000
O2 0.47100 0.19400 0.81100 1.00000
O3 0.92300 0.18800 0.38200 1.00000
O4 0.72000 0.11200 0.61300 1.00000
O5 0.23300 0.23200 0.33500 1.00000
O6 0.70100 0.08100 0.01800 1.00000
O7 0.15300 0.05600 0.60100 1.00000
O8 0.52700 -0.05100 0.76000 1.00000

loop_
_cod_related_entry_id
_cod_related_entry_database
_cod_related_entry_code
1 AMCSD 0000872
